data_2235519
loop_
_publ_author_name
'Shafiq, Muhammad'
'Khan, Islam Ullah'
'Zia-ur-Rehman, Muhammad'
'Mahmood, Tariq'
'Ashfaq, Muhammad'
'Ahmad, Saeed'

_publ_section_title
;
 1-Methyl-4-[1-(1-phenylethylidene)-hydrazin-2-ylidene]-3,4-dihydro-1<i>H</i>-2\l^6^,1-benzothiazine-2,2-dione
;
_journal_issue 7
_journal_name_full 'Acta Crystallographica Section E'
_journal_page_first o2100
_journal_paper_doi 10.1107/S1600536812025743
_journal_volume 68
_journal_year 2012
_chemical_formula_iupac 'C17 H17 N3 O2 S'
_chemical_formula_moiety 'C17 H17 N3 O2 S'
_chemical_formula_sum 'C17 H17 N3 O2 S'
_chemical_formula_weight 327.40
_chemical_name_common
;
1-Methyl-4-[1-(1-phenylethylidene)-hydrazin-2-ylidene]-3,4-dihydro-1<i>H</i>-
2\l^6^,1-benzothiazine-2,2-dione
;
_chemical_name_systematic
;
1-Methyl-4-[1-(1-phenylethylidene)-hydrazin-2-ylidene]-3,4-dihydro-1<i>H</i>-
2\l^6^,1-benzothiazine-2,2-dione
;
_space_group_IT_number 19
_symmetry_cell_setting orthorhombic
_symmetry_space_group_name_Hall 'P 2ac 2ab'
_symmetry_space_group_name_H-M 'P 21 21 21'
_atom_sites_solution_hydrogens geom
_atom_sites_solution_primary direct
_atom_sites_solution_secondary difmap
_audit_creation_method SHELXL-97
_cell_angle_alpha 90.00
_cell_angle_beta 90.00
_cell_angle_gamma 90.00
_cell_formula_units_Z 4
_cell_length_a 6.6678(2)
_cell_length_b 12.0783(6)
_cell_length_c 20.0529(8)
_cell_measurement_reflns_used 2415
_cell_measurement_temperature 296(2)
_cell_measurement_theta_max 21.11
_cell_measurement_theta_min 2.64
_cell_volume 1614.97(11)
_computing_cell_refinement 'SAINT (Bruker, 2007)'
_computing_data_collection 'APEX2 (Bruker, 2007)'
_computing_data_reduction 'SAINT (Bruker, 2007)'
_computing_molecular_graphics 'PLATON (Spek, 2009)'
_computing_publication_material
;
WinGX (Farrugia, 1999) and PLATON (Spek, 2009)
;
_computing_structure_refinement 'SHELXL-97 (Sheldrick, 2008)'
_computing_structure_solution 'SHELXS-97 (Sheldrick, 2008)'
_diffrn_ambient_temperature 296(2)
_diffrn_measured_fraction_theta_full 0.998
_diffrn_measured_fraction_theta_max 0.975
_diffrn_measurement_device_type 'Bruker Kappa APEXII CCD'
_diffrn_measurement_method '\f and \w scans'
_diffrn_radiation_monochromator graphite
_diffrn_radiation_source 'fine-focus sealed tube'
_diffrn_radiation_type MoK\a
_diffrn_radiation_wavelength 0.71073
_diffrn_reflns_av_R_equivalents 0.0302
_diffrn_reflns_av_sigmaI/netI 0.0507
_diffrn_reflns_limit_h_max 6
_diffrn_reflns_limit_h_min -8
_diffrn_reflns_limit_k_max 13
_diffrn_reflns_limit_k_min -16
_diffrn_reflns_limit_l_max 18
_diffrn_reflns_limit_l_min -26
_diffrn_reflns_number 9111
_diffrn_reflns_theta_full 26.00
_diffrn_reflns_theta_max 28.31
_diffrn_reflns_theta_min 1.97
_diffrn_standards_number 0
_exptl_absorpt_coefficient_mu 0.213
_exptl_absorpt_correction_T_max 0.9852
_exptl_absorpt_correction_T_min 0.9233
_exptl_absorpt_correction_type multi-scan
_exptl_absorpt_process_details '(SADABS; Bruker, 2007)'
_exptl_crystal_colour colorless
_exptl_crystal_density_diffrn 1.347
_exptl_crystal_density_method 'not measured'
_exptl_crystal_description needle
_exptl_crystal_F_000 688
_exptl_crystal_size_max 0.38
_exptl_crystal_size_mid 0.11
_exptl_crystal_size_min 0.07
_refine_diff_density_max 0.206
_refine_diff_density_min -0.267
_refine_ls_abs_structure_details 'Flack (1983), 1577 Friedel pairs'
_refine_ls_abs_structure_Flack -0.06(9)
_refine_ls_extinction_method none
_refine_ls_goodness_of_fit_ref 0.972
_refine_ls_hydrogen_treatment constr
_refine_ls_matrix_type full
_refine_ls_number_parameters 210
_refine_ls_number_reflns 3828
_refine_ls_number_restraints 0
_refine_ls_restrained_S_all 0.972
_refine_ls_R_factor_all 0.0694
_refine_ls_R_factor_gt 0.0449
_refine_ls_shift/su_max 0.007
_refine_ls_shift/su_mean 0.000
_refine_ls_structure_factor_coef Fsqd
_refine_ls_weighting_details 'calc w=1/[\s^2^(Fo^2^)+(0.0554P)^2^+0.0282P] where P=(Fo^2^+2Fc^2^)/3'
_refine_ls_weighting_scheme calc
_refine_ls_wR_factor_gt 0.0964
_refine_ls_wR_factor_ref 0.1079
_reflns_number_gt 2819
_reflns_number_total 3830
_reflns_threshold_expression I>2\s(I)
_cod_data_source_file is5153.cif
_cod_data_source_block I
_cod_database_code 2235519
_cod_database_fobs_code 2235519

loop_
_symmetry_equiv_pos_as_xyz
'x, y, z'
'-x+1/2, -y, z+1/2'
'x+1/2, -y+1/2, -z'
'-x, y+1/2, -z+1/2'

loop_
_atom_site_type_symbol
_atom_site_label
_atom_site_fract_x
_atom_site_fract_y
_atom_site_fract_z
_atom_site_U_iso_or_equiv
_atom_site_adp_type
_atom_site_calc_flag
_atom_site_refinement_flags
_atom_site_occupancy
_atom_site_symmetry_multiplicity
C C1 -0.0436(3) 0.1646(2) 0.19872(12) 0.0434(6) Uani d . 1 1
C C2 -0.1882(4) 0.1755(3) 0.24813(14) 0.0607(8) Uani d . 1 1
H H2 -0.2979 0.2216 0.2412 0.073 Uiso calc R 1 1
C C3 -0.1708(5) 0.1190(3) 0.30686(14) 0.0689(9) Uani d . 1 1
H H3 -0.2704 0.1259 0.3390 0.083 Uiso calc R 1 1
C C4 -0.0087(5) 0.0522(3) 0.31910(14) 0.0703(9) Uani d . 1 1
H H4 0.0036 0.0154 0.3596 0.084 Uiso calc R 1 1
C C5 0.1365(5) 0.0404(2) 0.27030(12) 0.0592(7) Uani d . 1 1
H H5 0.2473 -0.0044 0.2785 0.071 Uiso calc R 1 1
C C6 0.1196(4) 0.09462(19) 0.20875(11) 0.0425(5) Uani d . 1 1
C C7 0.2735(3) 0.07398(19) 0.15723(11) 0.0401(5) Uani d . 1 1
C C8 0.2426(3) 0.12341(18) 0.08901(11) 0.0394(5) Uani d . 1 1
H H8A 0.1559 0.0756 0.0629 0.047 Uiso calc R 1 1
H H8B 0.3705 0.1291 0.0662 0.047 Uiso calc R 1 1
C C9 0.6894(3) -0.07684(19) 0.12801(12) 0.0448(6) Uani d . 1 1
C C10 0.8400(3) -0.08935(19) 0.07412(12) 0.0446(6) Uani d . 1 1
C C11 0.8205(4) -0.0311(2) 0.01409(12) 0.0485(6) Uani d . 1 1
H H11 0.7109 0.0153 0.0078 0.058 Uiso calc R 1 1
C C12 0.9605(4) -0.0414(2) -0.03551(13) 0.0573(7) Uani d . 1 1
H H12 0.9457 -0.0014 -0.0748 0.069 Uiso calc R 1 1
C C13 1.1223(4) -0.1103(3) -0.02763(15) 0.0666(8) Uani d . 1 1
H H13 1.2158 -0.1178 -0.0617 0.080 Uiso calc R 1 1
C C14 1.1456(4) -0.1680(3) 0.03080(16) 0.0723(8) Uani d . 1 1
H H14 1.2560 -0.2141 0.0365 0.087 Uiso calc R 1 1
C C15 1.0061(4) -0.1578(2) 0.08111(15) 0.0571(7) Uani d . 1 1
H H15 1.0234 -0.1975 0.1204 0.068 Uiso calc R 1 1
C C16 0.6984(5) -0.1505(3) 0.18763(15) 0.0859(11) Uani d . 1 1
H H16A 0.6132 -0.1214 0.2220 0.129 Uiso calc R 1 1
H H16B 0.8339 -0.1541 0.2037 0.129 Uiso calc R 1 1
H H16C 0.6538 -0.2234 0.1756 0.129 Uiso calc R 1 1
C C17 -0.2573(3) 0.2746(2) 0.12031(13) 0.0601(8) Uani d . 1 1
H H17A -0.3647 0.2230 0.1275 0.090 Uiso calc R 1 1
H H17B -0.2542 0.2957 0.0742 0.090 Uiso calc R 1 1
H H17C -0.2782 0.3391 0.1474 0.090 Uiso calc R 1 1
N N1 -0.0679(3) 0.22309(19) 0.13822(10) 0.0543(6) Uani d . 1 1
N N2 0.4234(3) 0.01227(18) 0.17172(10) 0.0500(5) Uani d . 1 1
N N3 0.5596(3) -0.00040(18) 0.11964(10) 0.0508(5) Uani d . 1 1
O O1 0.0707(2) 0.29407(17) 0.03230(9) 0.0663(6) Uani d . 1 1
O O2 0.2661(2) 0.32168(14) 0.13476(9) 0.0559(5) Uani d . 1 1
S S1 0.13459(7) 0.25435(5) 0.09576(3) 0.04299(16) Uani d . 1 1

loop_
_atom_site_aniso_label
_atom_site_aniso_U_11
_atom_site_aniso_U_22
_atom_site_aniso_U_33
_atom_site_aniso_U_12
_atom_site_aniso_U_13
_atom_site_aniso_U_23
C1 0.0355(12) 0.0530(15) 0.0417(13) -0.0110(11) 0.0034(10) -0.0029(11)
C2 0.0496(15) 0.073(2) 0.0592(17) -0.0102(14) 0.0168(12) -0.0038(15)
C3 0.072(2) 0.080(2) 0.0548(18) -0.0237(17) 0.0264(15) -0.0051(16)
C4 0.103(2) 0.063(2) 0.0452(16) -0.0274(18) 0.0170(17) 0.0015(14)
C5 0.0776(17) 0.0510(16) 0.0489(16) -0.0075(15) 0.0031(15) 0.0062(12)
C6 0.0466(13) 0.0416(13) 0.0392(12) -0.0097(11) 0.0021(11) -0.0003(10)
C7 0.0427(12) 0.0382(12) 0.0395(13) -0.0067(10) 0.0019(10) 0.0023(10)
C8 0.0385(12) 0.0417(12) 0.0380(12) -0.0005(9) 0.0027(10) 0.0002(11)
C9 0.0459(13) 0.0354(13) 0.0531(14) -0.0007(10) -0.0081(11) 0.0037(11)
C10 0.0443(13) 0.0360(12) 0.0536(14) -0.0027(10) -0.0086(11) -0.0010(10)
C11 0.0454(13) 0.0447(15) 0.0555(16) 0.0030(11) -0.0077(11) 0.0006(12)
C12 0.0661(17) 0.0553(17) 0.0506(16) -0.0018(14) -0.0047(14) -0.0050(13)
C13 0.0637(17) 0.067(2) 0.0694(19) 0.0017(16) 0.0120(16) -0.0144(17)
C14 0.0625(17) 0.064(2) 0.090(2) 0.0226(16) 0.0003(18) -0.0040(17)
C15 0.0568(15) 0.0448(15) 0.0695(18) 0.0119(12) -0.0036(14) 0.0044(13)
C16 0.096(2) 0.080(2) 0.081(2) 0.0307(19) 0.0198(18) 0.0376(19)
C17 0.0329(12) 0.075(2) 0.0724(18) 0.0058(12) -0.0040(11) -0.0046(15)
N1 0.0322(9) 0.0787(17) 0.0521(12) 0.0092(10) 0.0048(8) 0.0099(12)
N2 0.0512(12) 0.0504(13) 0.0486(12) 0.0059(10) 0.0022(9) 0.0078(10)
N3 0.0485(11) 0.0534(13) 0.0506(13) 0.0095(10) 0.0044(9) 0.0074(10)
O1 0.0577(10) 0.0845(15) 0.0567(11) 0.0191(10) 0.0038(9) 0.0243(10)
O2 0.0494(9) 0.0457(10) 0.0726(12) -0.0038(8) 0.0088(9) -0.0036(9)
S1 0.0344(3) 0.0471(3) 0.0475(3) 0.0042(3) 0.0046(2) 0.0087(3)

loop_
_atom_type_symbol
_atom_type_description
_atom_type_scat_dispersion_real
_atom_type_scat_dispersion_imag
_atom_type_scat_source
C C 0.0033 0.0016 'International Tables Vol C Tables 4.2.6.8 and 6.1.1.4'
H H 0.0000 0.0000 'International Tables Vol C Tables 4.2.6.8 and 6.1.1.4'
N N 0.0061 0.0033 'International Tables Vol C Tables 4.2.6.8 and 6.1.1.4'
O O 0.0106 0.0060 'International Tables Vol C Tables 4.2.6.8 and 6.1.1.4'
S S 0.1246 0.1234 'International Tables Vol C Tables 4.2.6.8 and 6.1.1.4'

loop_
_geom_angle_atom_site_label_1
_geom_angle_atom_site_label_2
_geom_angle_atom_site_label_3
_geom_angle
C2 C1 C6 119.8(2)
C2 C1 N1 119.0(2)
C6 C1 N1 121.14(19)
C3 C2 C1 120.6(3)
C3 C2 H2 119.7
C1 C2 H2 119.7
C2 C3 C4 121.0(3)
C2 C3 H3 119.5
C4 C3 H3 119.5
C3 C4 C5 119.1(3)
C3 C4 H4 120.5
C5 C4 H4 120.5
C4 C5 C6 121.2(3)
C4 C5 H5 119.4
C6 C5 H5 119.4
C1 C6 C5 118.3(2)
C1 C6 C7 123.0(2)
C5 C6 C7 118.8(2)
N2 C7 C6 118.8(2)
N2 C7 C8 122.9(2)
C6 C7 C8 118.23(19)
C7 C8 S1 110.21(16)
C7 C8 H8A 109.6
S1 C8 H8A 109.6
C7 C8 H8B 109.6
S1 C8 H8B 109.6
H8A C8 H8B 108.1
N3 C9 C10 115.9(2)
N3 C9 C16 124.3(2)
C10 C9 C16 119.7(2)
C15 C10 C11 117.4(2)
C15 C10 C9 121.8(2)
C11 C10 C9 120.8(2)
C12 C11 C10 121.0(2)
C12 C11 H11 119.5
C10 C11 H11 119.5
C11 C12 C13 120.5(3)
C11 C12 H12 119.8
C13 C12 H12 119.8
C14 C13 C12 119.7(3)
C14 C13 H13 120.1
C12 C13 H13 120.1
C13 C14 C15 120.2(3)
C13 C14 H14 119.9
C15 C14 H14 119.9
C14 C15 C10 121.1(3)
C14 C15 H15 119.4
C10 C15 H15 119.4
C9 C16 H16A 109.5
C9 C16 H16B 109.5
H16A C16 H16B 109.5
C9 C16 H16C 109.5
H16A C16 H16C 109.5
H16B C16 H16C 109.5
N1 C17 H17A 109.5
N1 C17 H17B 109.5
H17A C17 H17B 109.5
N1 C17 H17C 109.5
H17A C17 H17C 109.5
H17B C17 H17C 109.5
C1 N1 C17 121.73(19)
C1 N1 S1 117.79(15)
C17 N1 S1 119.25(17)
C7 N2 N3 113.76(19)
C9 N3 N2 115.0(2)
O1 S1 O2 118.72(12)
O1 S1 N1 107.15(10)
O2 S1 N1 110.61(11)
O1 S1 C8 111.07(12)
O2 S1 C8 107.78(10)
N1 S1 C8 99.87(11)

loop_
_geom_bond_atom_site_label_1
_geom_bond_atom_site_label_2
_geom_bond_distance
C1 C2 1.389(3)
C1 C6 1.392(3)
C1 N1 1.413(3)
C2 C3 1.366(4)
C2 H2 0.9300
C3 C4 1.371(4)
C3 H3 0.9300
C4 C5 1.384(4)
C4 H4 0.9300
C5 C6 1.402(3)
C5 H5 0.9300
C6 C7 1.477(3)
C7 N2 1.280(3)
C7 C8 1.507(3)
C8 S1 1.743(2)
C8 H8A 0.9700
C8 H8B 0.9700
C9 N3 1.277(3)
C9 C10 1.483(3)
C9 C16 1.491(3)
C10 C15 1.389(3)
C10 C11 1.400(3)
C11 C12 1.369(3)
C11 H11 0.9300
C12 C13 1.371(4)
C12 H12 0.9300
C13 C14 1.372(4)
C13 H13 0.9300
C14 C15 1.378(4)
C14 H14 0.9300
C15 H15 0.9300
C16 H16A 0.9600
C16 H16B 0.9600
C16 H16C 0.9600
C17 N1 1.453(3)
C17 H17A 0.9600
C17 H17B 0.9600
C17 H17C 0.9600
N1 S1 1.6402(19)
N2 N3 1.392(3)
O1 S1 1.4251(18)
O2 S1 1.4288(18)

loop_
_geom_hbond_atom_site_label_D
_geom_hbond_atom_site_label_H
_geom_hbond_atom_site_label_A
_geom_hbond_site_symmetry_A
_geom_hbond_distance_DH
_geom_hbond_distance_HA
_geom_hbond_distance_DA
_geom_hbond_angle_DHA
C8 H8B O1 3 0.97 2.56 3.420(3) 148

loop_
_geom_torsion_atom_site_label_1
_geom_torsion_atom_site_label_2
_geom_torsion_atom_site_label_3
_geom_torsion_atom_site_label_4
_geom_torsion
C6 C1 C2 C3 0.7(4)
N1 C1 C2 C3 179.1(2)
C1 C2 C3 C4 1.4(5)
C2 C3 C4 C5 -1.5(5)
C3 C4 C5 C6 -0.5(4)
C2 C1 C6 C5 -2.6(3)
N1 C1 C6 C5 179.0(2)
C2 C1 C6 C7 176.5(2)
N1 C1 C6 C7 -1.8(3)
C4 C5 C6 C1 2.5(4)
C4 C5 C6 C7 -176.7(2)
C1 C6 C7 N2 176.9(2)
C5 C6 C7 N2 -3.9(3)
C1 C6 C7 C8 -5.3(3)
C5 C6 C7 C8 173.8(2)
N2 C7 C8 S1 -145.02(19)
C6 C7 C8 S1 37.3(2)
N3 C9 C10 C15 170.5(2)
C16 C9 C10 C15 -8.7(4)
N3 C9 C10 C11 -8.9(3)
C16 C9 C10 C11 172.0(3)
C15 C10 C11 C12 -0.2(4)
C9 C10 C11 C12 179.2(2)
C10 C11 C12 C13 0.7(4)
C11 C12 C13 C14 -1.0(4)
C12 C13 C14 C15 0.7(5)
C13 C14 C15 C10 -0.2(5)
C11 C10 C15 C14 -0.1(4)
C9 C10 C15 C14 -179.5(2)
C2 C1 N1 C17 -13.5(4)
C6 C1 N1 C17 164.9(2)
C2 C1 N1 S1 153.8(2)
C6 C1 N1 S1 -27.8(3)
C6 C7 N2 N3 -179.38(19)
C8 C7 N2 N3 2.9(3)
C10 C9 N3 N2 -178.1(2)
C16 C9 N3 N2 1.0(4)
C7 N2 N3 C9 -167.5(2)
C1 N1 S1 O1 169.67(19)
C17 N1 S1 O1 -22.8(2)
C1 N1 S1 O2 -59.5(2)
C17 N1 S1 O2 108.0(2)
C1 N1 S1 C8 53.8(2)
C17 N1 S1 C8 -138.6(2)
C7 C8 S1 O1 -169.41(15)
C7 C8 S1 O2 58.95(17)
C7 C8 S1 N1 -56.59(17)

loop_
_cod_related_entry_id
_cod_related_entry_database
_cod_related_entry_code
1 ChemSpider 30657885
